data_4308965
loop_
_publ_author_name
'Kang Min Ok'
'P. Shiv Halasyamani'

_publ_contact_author_address
;
Department of Chemistry
University of Houston
4800 Calhoun
TX 77204-5003 USA
;
_publ_contact_author_email psh@uh.edu
_publ_contact_author_fax 1(713)7432787
_publ_contact_author_name 'P. Shiv Halasyamani'
_publ_contact_author_phone 1(713)7433278
_publ_section_title
;
New d0 Transition Metal Iodates: Synthesis, Structure, and
Characterization of BaTi(IO3)6, LaTiO(IO3)5, Ba2VO2(IO3)4.(IO3),
K2MoO2(IO3)4, and BaMoO2(IO3)4.H2O
;
_journal_name_full 'Inorganic Chemistry'
_journal_page_first 2263
_journal_page_last 2271
_journal_paper_doi 10.1021/ic048428c
_journal_volume 44
_journal_year 2005
_chemical_formula_sum 'Ba I6 O18 Ti'
_chemical_formula_weight 1234.64
_chemical_name_systematic
;
Barium Titanium Iodate
;
_space_group_IT_number 148
_symmetry_cell_setting trigonal
_symmetry_space_group_name_Hall '-R 3'
_symmetry_space_group_name_H-M 'R -3 :H'
_atom_sites_solution_primary direct
_atom_sites_solution_secondary difmap
_cell_angle_alpha 90
_cell_angle_beta 90
_cell_angle_gamma 120
_cell_formula_units_Z 3
_cell_length_a 11.4711(10)
_cell_length_b 11.4711(10)
_cell_length_c 11.1465(17)
_cell_measurement_temperature 293.0(2)
_cell_volume 1270.2(2)
_computing_structure_refinement 'SHELXL-97 (Sheldrick, 1997)'
_diffrn_ambient_temperature 293.0(2)
_diffrn_measured_fraction_theta_full 1
_diffrn_measured_fraction_theta_max 0.953
_diffrn_radiation_monochromator graphite
_diffrn_radiation_type MoK\a
_diffrn_radiation_wavelength 0.71073
_diffrn_reflns_av_R_equivalents 0.033
_diffrn_reflns_av_unetI/netI 0.0186
_diffrn_reflns_limit_h_max 13
_diffrn_reflns_limit_h_min -15
_diffrn_reflns_limit_k_max 15
_diffrn_reflns_limit_k_min -8
_diffrn_reflns_limit_l_max 14
_diffrn_reflns_limit_l_min -11
_diffrn_reflns_number 2615
_diffrn_reflns_theta_full 25
_diffrn_reflns_theta_max 27.99
_diffrn_reflns_theta_min 2.75
_exptl_absorpt_coefficient_mu 13.811
_exptl_absorpt_correction_T_max 0.445
_exptl_absorpt_correction_T_min 0.280
_exptl_absorpt_correction_type psi-scan
_exptl_absorpt_process_details '(North et al., 1968)'
_exptl_crystal_colour Colorless
_exptl_crystal_density_diffrn 4.842
_exptl_crystal_density_method 'not measured'
_exptl_crystal_description Cube
_exptl_crystal_F_000 1620
_exptl_crystal_size_max 0.10
_exptl_crystal_size_mid 0.08
_exptl_crystal_size_min 0.06
_refine_diff_density_max 1.99
_refine_diff_density_min -0.648
_refine_diff_density_rms 0.209
_refine_ls_extinction_coef 0.00043(8)
_refine_ls_extinction_expression Fc^*^=kFc[1+0.001xFc^2^\l^3^/sin(2\q)]^-1/4^
_refine_ls_extinction_method SHELXL
_refine_ls_goodness_of_fit_ref 1.171
_refine_ls_matrix_type full
_refine_ls_number_parameters 44
_refine_ls_number_reflns 652
_refine_ls_number_restraints 1
_refine_ls_restrained_S_all 1.32
_refine_ls_R_factor_all 0.023
_refine_ls_R_factor_gt 0.0221
_refine_ls_shift/su_max 0.004
_refine_ls_shift/su_mean 0
_refine_ls_structure_factor_coef Fsqd
_refine_ls_weighting_details 'calc w=1/[\s^2^(Fo^2^)+(0.0406P)^2^+87.5275P] where P=(Fo^2^+2Fc^2^)/3'
_refine_ls_weighting_scheme calc
_refine_ls_wR_factor_gt 0.058
_refine_ls_wR_factor_ref 0.0583
_reflns_number_gt 634
_reflns_number_total 652
_reflns_threshold_expression >2\(I)
_cod_data_source_file ic048428csi20041110_031926_2.cif
_cod_data_source_block 1
_cod_depositor_comments
;
The following automatic conversions were performed:
'_symmetry_cell_setting' value 'Trigonal' changed to 'trigonal' according
to '/home/saulius/struct/CIF-dictionaries/cif_core.dic' dictionary named
'cif_core.dic' version 2.4.1 from
2010-06-29.

'_exptl_absorpt_correction_type' value 'Psi-scan' changed to
'psi-scan' according to
'/home/saulius/struct/CIF-dictionaries/cif_core.dic' dictionary named
'cif_core.dic' version 2.4.1 from 2010-06-29.

Automatic conversion script
Id: cif_fix_enum 1527 2010-12-29 10:47:43Z saulius 
;
_cod_original_sg_symbol_H-M 'R -3'
_cod_database_code 4308965

loop_
_symmetry_equiv_pos_as_xyz
'x, y, z'
'-y, x-y, z'
'-x+y, -x, z'
'x+2/3, y+1/3, z+1/3'
'-y+2/3, x-y+1/3, z+1/3'
'-x+y+2/3, -x+1/3, z+1/3'
'x+1/3, y+2/3, z+2/3'
'-y+1/3, x-y+2/3, z+2/3'
'-x+y+1/3, -x+2/3, z+2/3'
'-x, -y, -z'
'y, -x+y, -z'
'x-y, x, -z'
'-x+2/3, -y+1/3, -z+1/3'
'y+2/3, -x+y+1/3, -z+1/3'
'x-y+2/3, x+1/3, -z+1/3'
'-x+1/3, -y+2/3, -z+2/3'
'y+1/3, -x+y+2/3, -z+2/3'
'x-y+1/3, x+2/3, -z+2/3'

loop_
_atom_site_label
_atom_site_type_symbol
_atom_site_fract_x
_atom_site_fract_y
_atom_site_fract_z
_atom_site_U_iso_or_equiv
_atom_site_adp_type
_atom_site_occupancy
_atom_site_symmetry_multiplicity
_atom_site_calc_flag
_atom_site_refinement_flags
_atom_site_disorder_assembly
_atom_site_disorder_group
Ba1 Ba 0 0 0.38047(15) 0.0209(4) Uani 0.500(3) 3 d SP . .
I1 I 0.35513(4) 0.07210(4) 0.44196(4) 0.01319(19) Uani 1 1 d . . .
Ti1 Ti 0.6667 0.3333 0.3333 0.0135(5) Uani 1 6 d S . .
O1 O 0.2705(5) 0.1224(5) 0.5470(4) 0.0207(10) Uani 1 1 d . . .
O2 O 0.5128(5) 0.2381(5) 0.4387(5) 0.0240(11) Uani 1 1 d . . .
O3 O 0.2890(5) 0.0970(5) 0.3031(4) 0.0244(11) Uani 1 1 d . . .

loop_
_atom_site_aniso_label
_atom_site_aniso_U_11
_atom_site_aniso_U_22
_atom_site_aniso_U_33
_atom_site_aniso_U_23
_atom_site_aniso_U_13
_atom_site_aniso_U_12
Ba1 0.0117(5) 0.0117(5) 0.0393(9) 0 0 0.0059(2)
I1 0.0125(2) 0.0143(2) 0.0136(3) 0.00118(13) 0.00161(13) 0.00735(17)
Ti1 0.0129(8) 0.0129(8) 0.0148(13) 0 0 0.0065(4)
O1 0.021(2) 0.020(2) 0.023(2) -0.0021(19) 0.0071(19) 0.012(2)
O2 0.013(2) 0.018(2) 0.033(3) 0.002(2) 0.005(2) 0.0017(19)
O3 0.030(3) 0.029(3) 0.016(2) 0.000(2) -0.006(2) 0.016(2)

loop_
_atom_type_symbol
_atom_type_description
_atom_type_scat_dispersion_real
_atom_type_scat_dispersion_imag
_atom_type_scat_source
O O 0.0106 0.006 'International Tables Vol C Tables 4.2.6.8 and 6.1.1.4'
Ti Ti 0.2776 0.4457 'International Tables Vol C Tables 4.2.6.8 and 6.1.1.4'
I I -0.4742 1.8119 'International Tables Vol C Tables 4.2.6.8 and 6.1.1.4'
Ba Ba -0.3244 2.2819 'International Tables Vol C Tables 4.2.6.8 and 6.1.1.4'

loop_
_geom_angle_atom_site_label_1
_geom_angle_atom_site_label_2
_geom_angle_atom_site_label_3
_geom_angle
_geom_angle_site_symmetry_1
_geom_angle_site_symmetry_3
_geom_angle_publ_flag
Ba1 Ba1 O1 73.28(11) 10_556 12_556 ?
Ba1 Ba1 O1 73.28(11) 10_556 10_556 ?
O1 Ba1 O1 112.08(10) 12_556 10_556 ?
Ba1 Ba1 O1 73.28(11) 10_556 11_556 ?
O1 Ba1 O1 112.08(10) 12_556 11_556 ?
O1 Ba1 O1 112.08(10) 10_556 11_556 ?
Ba1 Ba1 O3 106.44(10) 10_556 3 ?
O1 Ba1 O3 172.70(14) 12_556 3 ?
O1 Ba1 O3 61.37(13) 10_556 3 ?
O1 Ba1 O3 74.42(14) 11_556 3 ?
Ba1 Ba1 O3 106.44(10) 10_556 2 ?
O1 Ba1 O3 61.37(13) 12_556 2 ?
O1 Ba1 O3 74.42(14) 10_556 2 ?
O1 Ba1 O3 172.70(14) 11_556 2 ?
O3 Ba1 O3 112.33(8) 3 2 ?
Ba1 Ba1 O3 106.44(10) 10_556 . ?
O1 Ba1 O3 74.42(14) 12_556 . ?
O1 Ba1 O3 172.70(14) 10_556 . ?
O1 Ba1 O3 61.37(13) 11_556 . ?
O3 Ba1 O3 112.33(8) 3 . ?
O3 Ba1 O3 112.33(8) 2 . ?
Ba1 Ba1 O1 55.40(9) 10_556 . ?
O1 Ba1 O1 56.12(6) 12_556 . ?
O1 Ba1 O1 128.68(10) 10_556 . ?
O1 Ba1 O1 56.12(6) 11_556 . ?
O3 Ba1 O1 129.98(13) 3 . ?
O3 Ba1 O1 117.48(13) 2 . ?
O3 Ba1 O1 51.55(12) . . ?
Ba1 Ba1 O1 55.40(9) 10_556 2 ?
O1 Ba1 O1 56.12(6) 12_556 2 ?
O1 Ba1 O1 56.12(6) 10_556 2 ?
O1 Ba1 O1 128.68(10) 11_556 2 ?
O3 Ba1 O1 117.48(13) 3 2 ?
O3 Ba1 O1 51.55(12) 2 2 ?
O3 Ba1 O1 129.98(13) . 2 ?
O1 Ba1 O1 90.93(12) . 2 ?
Ba1 Ba1 O1 55.40(9) 10_556 3 ?
O1 Ba1 O1 128.68(10) 12_556 3 ?
O1 Ba1 O1 56.12(6) 10_556 3 ?
O1 Ba1 O1 56.12(6) 11_556 3 ?
O3 Ba1 O1 51.55(12) 3 3 ?
O3 Ba1 O1 129.98(13) 2 3 ?
O3 Ba1 O1 117.48(13) . 3 ?
O1 Ba1 O1 90.93(12) . 3 ?
O1 Ba1 O1 90.93(12) 2 3 ?
Ba1 Ba1 I1 79.59(2) 10_556 3 ?
O1 Ba1 I1 148.70(11) 12_556 3 ?
O1 Ba1 I1 43.35(10) 10_556 3 ?
O1 Ba1 I1 73.55(10) 11_556 3 ?
O3 Ba1 I1 28.04(9) 3 3 ?
O3 Ba1 I1 113.68(10) 2 3 ?
O3 Ba1 I1 129.37(10) . 3 ?
O1 Ba1 I1 118.53(9) . 3 ?
O1 Ba1 I1 95.51(9) 2 3 ?
O1 Ba1 I1 28.16(8) 3 3 ?
Ba1 Ba1 I1 79.59(2) 10_556 . ?
O1 Ba1 I1 73.55(10) 12_556 . ?
O1 Ba1 I1 148.70(11) 10_556 . ?
O1 Ba1 I1 43.35(10) 11_556 . ?
O3 Ba1 I1 113.68(10) 3 . ?
O3 Ba1 I1 129.37(10) 2 . ?
O3 Ba1 I1 28.04(9) . . ?
O1 Ba1 I1 28.16(8) . . ?
O1 Ba1 I1 118.53(9) 2 . ?
O1 Ba1 I1 95.51(9) 3 . ?
I1 Ba1 I1 116.808(15) 3 . ?
O1 I1 O3 99.8(2) . . ?
O1 I1 O2 95.1(2) . . ?
O3 I1 O2 95.2(2) . . ?
O1 I1 Ba1 59.47(17) . . ?
O3 I1 Ba1 52.40(18) . . ?
O2 I1 Ba1 127.51(16) . . ?
O2 Ti1 O2 179.9980(10) 17 2_655 ?
O2 Ti1 O2 92.9(2) 17 3_665 ?
O2 Ti1 O2 87.1(2) 2_655 3_665 ?
O2 Ti1 O2 92.9(2) 17 . ?
O2 Ti1 O2 87.1(2) 2_655 . ?
O2 Ti1 O2 87.1(2) 3_665 . ?
O2 Ti1 O2 87.1(2) 17 16_655 ?
O2 Ti1 O2 92.9(2) 2_655 16_655 ?
O2 Ti1 O2 92.9(2) 3_665 16_655 ?
O2 Ti1 O2 180.0(2) . 16_655 ?
O2 Ti1 O2 87.1(2) 17 18_545 ?
O2 Ti1 O2 92.9(2) 2_655 18_545 ?
O2 Ti1 O2 180 3_665 18_545 ?
O2 Ti1 O2 92.9(2) . 18_545 ?
O2 Ti1 O2 87.1(2) 16_655 18_545 ?
I1 O1 Ba1 131.9(2) . 10_556 ?
I1 O1 Ba1 92.37(19) . . ?
Ba1 O1 Ba1 51.32(10) 10_556 . ?
I1 O2 Ti1 137.3(3) . . ?
I1 O3 Ba1 99.6(2) . . ?

loop_
_geom_bond_atom_site_label_1
_geom_bond_atom_site_label_2
_geom_bond_distance
_geom_bond_site_symmetry_2
_geom_bond_publ_flag
Ba1 Ba1 2.665(3) 10_556 ?
Ba1 O1 2.810(5) 12_556 ?
Ba1 O1 2.810(5) 10_556 ?
Ba1 O1 2.810(5) 11_556 ?
Ba1 O3 3.047(6) 3 ?
Ba1 O3 3.047(5) 2 ?
Ba1 O3 3.047(5) . ?
Ba1 O1 3.269(5) . ?
Ba1 O1 3.269(5) 2 ?
Ba1 O1 3.269(5) 3 ?
Ba1 I1 3.7920(6) 3 ?
Ba1 I1 3.7920(6) . ?
I1 O1 1.791(5) . ?
I1 O3 1.808(5) . ?
I1 O2 1.858(5) . ?
Ti1 O2 1.939(5) 17 ?
Ti1 O2 1.939(5) 2_655 ?
Ti1 O2 1.939(5) 3_665 ?
Ti1 O2 1.939(5) . ?
Ti1 O2 1.939(5) 16_655 ?
Ti1 O2 1.939(5) 18_545 ?
O1 Ba1 2.810(5) 10_556 ?
